data_4128693
loop_
_publ_author_name
'Liu, Kanglei'
'Lalancette, Roger A.'
'J\"akle, Frieder'

_publ_section_title
;
 Tuning the Structure and Electronic Properties of B-N Fused
 Dipyridylanthracene and Implications on the Self-Sensitized Reactivity
 with Singlet Oxygen.
;
_journal_issue 18
_journal_name_full 'Journal of the American Chemical Society'
_journal_page_first 7453
_journal_page_last 7462
_journal_paper_doi 10.1021/jacs.9b01958
_journal_volume 141
_journal_year 2019
_chemical_absolute_configuration ad
_chemical_formula_moiety 'C34 H38 B2 N2, C H2 Cl2'
_chemical_formula_sum 'C35 H40 B2 Cl2 N2'
_chemical_formula_weight 581.21
_space_group_crystal_system monoclinic
_space_group_IT_number 4
_space_group_name_Hall 'P 2yb'
_space_group_name_H-M_alt 'P 1 21 1'
_atom_sites_solution_hydrogens geom
_atom_sites_solution_primary direct
_atom_sites_solution_secondary difmap
_audit_creation_method SHELXL-2014/7
_cell_angle_alpha 90
_cell_angle_beta 99.152(3)
_cell_angle_gamma 90
_cell_formula_units_Z 4
_cell_length_a 11.2307(5)
_cell_length_b 18.6067(9)
_cell_length_c 15.1051(7)
_cell_measurement_reflns_used 9977
_cell_measurement_temperature 100(2)
_cell_measurement_theta_max 68.94
_cell_measurement_theta_min 2.96
_cell_volume 3116.3(3)
_computing_cell_refinement 'APEX 2'
_computing_data_collection 'APEX 2 (Bruker, 2006)'
_computing_data_reduction 'SAINT (Bruker, 2005)'
_computing_molecular_graphics SHELXTL
_computing_publication_material SHELXTL
_computing_structure_refinement 'SHELXL-2014/7 (Sheldrick, 2014)'
_computing_structure_solution 'SHELXL-2014/7 (Sheldrick, 2014)'
_diffrn_ambient_temperature 100(2)
_diffrn_measured_fraction_theta_full 0.892
_diffrn_measured_fraction_theta_max 0.875
_diffrn_measurement_device_type 'Bruker SMART CCD Apex-II area-detector'
_diffrn_measurement_method '\f and \w'
_diffrn_radiation_monochromator graphite
_diffrn_radiation_source 'fine-focus sealed tube'
_diffrn_radiation_type CuK\a
_diffrn_radiation_wavelength 1.54178
_diffrn_reflns_av_R_equivalents 0.0408
_diffrn_reflns_av_unetI/netI 0.0710
_diffrn_reflns_Laue_measured_fraction_full 0.892
_diffrn_reflns_Laue_measured_fraction_max 0.875
_diffrn_reflns_limit_h_max 13
_diffrn_reflns_limit_h_min -12
_diffrn_reflns_limit_k_max 22
_diffrn_reflns_limit_k_min -22
_diffrn_reflns_limit_l_max 17
_diffrn_reflns_limit_l_min -17
_diffrn_reflns_number 23367
_diffrn_reflns_point_group_measured_fraction_full 0.808
_diffrn_reflns_point_group_measured_fraction_max 0.719
_diffrn_reflns_theta_full 67.679
_diffrn_reflns_theta_max 68.931
_diffrn_reflns_theta_min 2.963
_exptl_absorpt_coefficient_mu 2.064
_exptl_absorpt_correction_T_max 0.983
_exptl_absorpt_correction_T_min 0.850
_exptl_absorpt_correction_type numerical
_exptl_absorpt_process_details 'SADABS (Sheldrick, 2008a)'
_exptl_crystal_colour red
_exptl_crystal_density_diffrn 1.239
_exptl_crystal_description block
_exptl_crystal_F_000 1232
_exptl_crystal_size_max 0.326
_exptl_crystal_size_mid 0.133
_exptl_crystal_size_min 0.104
_refine_diff_density_max 0.823
_refine_diff_density_min -0.937
_refine_diff_density_rms 0.087
_refine_ls_abs_structure_details
;
 Flack x determined using 2583 quotients [(I+)-(I-)]/[(I+)+(I-)]
 (Parsons, Flack and Wagner, Acta Cryst. B69 (2013) 249-259).
;
_refine_ls_abs_structure_Flack 0.072(7)
_refine_ls_extinction_method none
_refine_ls_goodness_of_fit_ref 1.040
_refine_ls_hydrogen_treatment constr
_refine_ls_matrix_type full
_refine_ls_number_parameters 751
_refine_ls_number_reflns 9144
_refine_ls_number_restraints 55
_refine_ls_restrained_S_all 1.083
_refine_ls_R_factor_all 0.0782
_refine_ls_R_factor_gt 0.0686
_refine_ls_shift/su_max 0.000
_refine_ls_shift/su_mean 0.000
_refine_ls_structure_factor_coef Fsqd
_refine_ls_weighting_details 'w=1/[\s^2^(Fo^2^)+(0.1399P)^2^] where P=(Fo^2^+2Fc^2^)/3'
_refine_ls_weighting_scheme calc
_refine_ls_wR_factor_gt 0.1945
_refine_ls_wR_factor_ref 0.2023
_reflns_Friedel_coverage 0.749
_reflns_Friedel_fraction_full 0.718
_reflns_Friedel_fraction_max 0.701
_reflns_number_gt 7737
_reflns_number_total 9144
_reflns_threshold_expression 'I > 2\s(I)'
_cod_data_source_file ja9b01958_si_002.cif
_cod_data_source_block 111816RAL_JAEKLE_KL_13_100K_0m_a
_cod_original_sg_symbol_H-M 'P 21'
_cod_database_code 4128693
_shelx_shelxl_version_number 2014/7
_shelx_space_group_comment
;
The symmetry employed for this shelxl refinement is uniquely defined
by the following loop, which should always be used as a source of
symmetry information in preference to the above space-group names.
They are only intended as comments.
;

loop_
_space_group_symop_operation_xyz
'x, y, z'
'-x, y+1/2, -z'

loop_
_atom_site_label
_atom_site_type_symbol
_atom_site_fract_x
_atom_site_fract_y
_atom_site_fract_z
_atom_site_U_iso_or_equiv
_atom_site_adp_type
_atom_site_occupancy
_atom_site_site_symmetry_order
_atom_site_calc_flag
_atom_site_refinement_flags_posn
_atom_site_refinement_flags_adp
Cl1 Cl 0.5929(2) 0.30002(11) 0.63906(16) 0.0457(6) Uani 1 1 d . .
Cl2 Cl 0.5239(3) 0.43939(15) 0.55655(19) 0.0623(8) Uani 1 1 d . .
Cl3 Cl 0.3300(3) 0.58511(18) 0.4540(2) 0.0790(9) Uani 1 1 d . U
Cl4 Cl 0.5572(4) 0.6454(2) 0.5409(3) 0.1036(12) Uani 1 1 d . U
C1A C 0.5397(10) 0.3462(5) 0.5417(7) 0.054(3) Uani 1 1 d . U
H1A H 0.460349 0.326053 0.515382 0.065 Uiso 1 1 calc R U
H1B H 0.595668 0.338140 0.498144 0.065 Uiso 1 1 calc R U
C2A C 0.4042(10) 0.6490(5) 0.5224(8) 0.055(3) Uani 1 1 d . U
H2A H 0.379874 0.696683 0.496684 0.066 Uiso 1 1 calc R U
H2B H 0.376171 0.645907 0.581206 0.066 Uiso 1 1 calc R U
N1 N 0.9517(5) 0.5477(3) 0.7039(3) 0.0093(11) Uani 1 1 d . .
N2 N 0.6107(5) 0.4374(3) 0.2535(3) 0.0102(11) Uani 1 1 d . .
N4 N 0.0357(4) 0.5484(2) 0.2114(3) 0.0083(11) Uani 1 1 d . .
N3 N 0.3922(5) 0.4386(3) -0.1504(3) 0.0119(11) Uani 1 1 d . .
C38 C 0.3739(5) 0.4951(3) -0.0980(4) 0.0086(12) Uani 1 1 d . U
C45 C 0.2319(6) 0.6273(3) -0.0638(4) 0.0088(13) Uani 1 1 d . .
H45 H 0.278822 0.630899 -0.110706 0.011 Uiso 1 1 calc R U
C21 C 0.6282(6) 0.4925(3) 0.3121(4) 0.0098(12) Uani 1 1 d . .
C48 C 0.0905(6) 0.6210(3) 0.0766(4) 0.0116(13) Uani 1 1 d . .
C12 C 0.7475(6) 0.3604(3) 0.3718(4) 0.0095(13) Uani 1 1 d . .
C26 C 0.5207(6) 0.4418(3) 0.1827(4) 0.0128(13) Uani 1 1 d . .
H26 H 0.509818 0.402824 0.141575 0.015 Uiso 1 1 calc R U
C55 C 0.1041(5) 0.4922(3) 0.1860(4) 0.0090(12) Uani 1 1 d . .
C1 C 0.8907(5) 0.4905(3) 0.6622(4) 0.0069(11) Uani 1 1 d . .
C54 C 0.2216(6) 0.2985(3) -0.0288(4) 0.0119(13) Uani 1 1 d . .
H54 H 0.244340 0.254526 -0.053333 0.014 Uiso 1 1 calc R U
C36 C 0.2285(5) 0.4266(3) -0.0195(4) 0.0062(12) Uani 1 1 d . .
C11 C 0.7898(6) 0.2971(3) 0.4128(4) 0.0112(13) Uani 1 1 d . .
H11 H 0.772528 0.253286 0.381093 0.013 Uiso 1 1 calc R U
C35 C 0.2579(6) 0.3619(3) -0.0634(4) 0.0109(13) Uani 1 1 d . .
C37 C 0.2707(5) 0.4940(3) -0.0471(4) 0.0080(12) Uani 1 1 d . U
C3 C 0.8750(6) 0.4375(3) 0.8071(4) 0.0122(13) Uani 1 1 d . .
C50 C 0.1323(5) 0.4908(3) 0.0944(4) 0.0082(12) Uani 1 1 d . .
C14 C 0.7277(5) 0.4918(3) 0.3873(4) 0.0082(12) Uani 1 1 d . .
C22 C 0.5445(6) 0.5498(3) 0.3031(4) 0.0114(13) Uani 1 1 d . .
H22 H 0.551535 0.585663 0.348459 0.014 Uiso 1 1 calc R U
C47 C 0.1087(6) 0.6833(3) 0.0340(4) 0.0138(14) Uani 1 1 d . .
H47 H 0.074223 0.726407 0.052235 0.017 Uiso 1 1 calc R U
C16 C 0.8442(6) 0.5558(3) 0.5160(4) 0.0066(12) Uani 1 1 d . .
C15 C 0.7763(6) 0.5577(3) 0.4267(4) 0.0097(13) Uani 1 1 d . .
C46 C 0.1777(6) 0.6863(3) -0.0370(4) 0.0144(14) Uani 1 1 d . .
H46 H 0.185834 0.730807 -0.066178 0.017 Uiso 1 1 calc R U
C9 C 0.8847(6) 0.3561(3) 0.5490(4) 0.0105(13) Uani 1 1 d . .
H9 H 0.933873 0.353770 0.606251 0.013 Uiso 1 1 calc R U
C10 C 0.8580(6) 0.2947(3) 0.5001(4) 0.0126(13) Uani 1 1 d . .
H10 H 0.885607 0.249698 0.525082 0.015 Uiso 1 1 calc R U
C13 C 0.7716(6) 0.4255(3) 0.4244(4) 0.0080(12) Uani 1 1 d . .
C49 C 0.1462(6) 0.5569(3) 0.0494(4) 0.0084(12) Uani 1 1 d . .
C53 C 0.1524(6) 0.2957(3) 0.0412(4) 0.0115(13) Uani 1 1 d . .
H53 H 0.127951 0.250336 0.060929 0.014 Uiso 1 1 calc R U
C51 C 0.1602(5) 0.4253(3) 0.0536(4) 0.0090(13) Uani 1 1 d . .
C56 C 0.1523(6) 0.4418(3) 0.2497(4) 0.0110(13) Uani 1 1 d . .
H56 H 0.203692 0.405372 0.233008 0.013 Uiso 1 1 calc R U
C17 C 0.8977(6) 0.6202(3) 0.5584(4) 0.0117(13) Uani 1 1 d . .
C40 C 0.5505(6) 0.5561(4) -0.1370(4) 0.0174(14) Uani 1 1 d . .
C52 C 0.1199(6) 0.3569(3) 0.0811(4) 0.0099(12) Uani 1 1 d . .
H52 H 0.070853 0.354184 0.126759 0.012 Uiso 1 1 calc R U
C8 C 0.8383(5) 0.4241(3) 0.5139(4) 0.0092(13) Uani 1 1 d . .
C60 C 0.0119(6) 0.5485(3) 0.2954(4) 0.0142(14) Uani 1 1 d . .
H60 H -0.036862 0.586241 0.312114 0.017 Uiso 1 1 calc R U
C25 C 0.4440(6) 0.4996(3) 0.1671(4) 0.0170(14) Uani 1 1 d . .
H25 H 0.385837 0.501649 0.114182 0.020 Uiso 1 1 calc R U
C20 C 0.7663(6) 0.6245(3) 0.3807(4) 0.0126(14) Uani 1 1 d . .
H20 H 0.724477 0.626751 0.320900 0.015 Uiso 1 1 calc R U
C23 C 0.4526(6) 0.5556(3) 0.2304(4) 0.0163(14) Uani 1 1 d . .
C7 C 0.8607(5) 0.4894(3) 0.5625(4) 0.0076(11) Uani 1 1 d . .
C19 C 0.8160(6) 0.6856(3) 0.4211(4) 0.0113(13) Uani 1 1 d . .
H19 H 0.808368 0.729897 0.389392 0.014 Uiso 1 1 calc R U
C39 C 0.4568(6) 0.5518(3) -0.0874(4) 0.0109(13) Uani 1 1 d . .
H39 H 0.448746 0.588470 -0.045023 0.013 Uiso 1 1 calc R U
C59 C 0.0524(6) 0.4985(3) 0.3582(4) 0.0156(14) Uani 1 1 d . .
H59 H 0.029849 0.501077 0.416151 0.019 Uiso 1 1 calc R U
C57 C 0.1277(6) 0.4430(3) 0.3375(4) 0.0120(13) Uani 1 1 d . .
C2 C 0.8484(5) 0.4370(3) 0.7144(4) 0.0092(12) Uani 1 1 d . .
H2 H 0.800111 0.399229 0.685471 0.011 Uiso 1 1 calc R U
C18 C 0.8789(6) 0.6833(3) 0.5102(4) 0.0127(14) Uani 1 1 d . .
H18 H 0.909212 0.726835 0.537805 0.015 Uiso 1 1 calc R U
C44 C 0.2191(6) 0.5587(3) -0.0217(4) 0.0093(13) Uani 1 1 d . U
C5 C 0.9411(6) 0.4945(3) 0.8475(4) 0.0134(13) Uani 1 1 d . .
H5 H 0.962059 0.496552 0.910911 0.016 Uiso 1 1 calc R U
C6 C 0.9768(6) 0.5488(3) 0.7943(4) 0.0135(13) Uani 1 1 d . .
H6 H 1.020635 0.588440 0.822732 0.016 Uiso 1 1 calc R U
C63 C 0.1995(6) 0.3752(3) -0.2383(4) 0.0175(15) Uani 1 1 d . .
H63A H 0.145775 0.332857 -0.239933 0.021 Uiso 1 1 calc R U
H63B H 0.152429 0.417899 -0.225734 0.021 Uiso 1 1 calc R U
C67 C -0.0230(6) 0.6870(3) 0.1998(4) 0.0155(14) Uani 1 1 d . .
H67A H -0.053003 0.725596 0.156929 0.019 Uiso 1 1 calc R U
H67B H -0.085356 0.678735 0.238287 0.019 Uiso 1 1 calc R U
C43 C 0.4841(6) 0.4426(3) -0.1999(4) 0.0174(14) Uani 1 1 d . .
H43 H 0.495425 0.403514 -0.238055 0.021 Uiso 1 1 calc R U
C27 C 1.1229(6) 0.5904(3) 0.6193(4) 0.0150(14) Uani 1 1 d . .
H27A H 1.111470 0.543490 0.588202 0.018 Uiso 1 1 calc R U
H27B H 1.144688 0.625802 0.575564 0.018 Uiso 1 1 calc R U
C64 C 0.2371(8) 0.3844(4) -0.3324(5) 0.0272(18) Uani 1 1 d . .
H64A H 0.290958 0.425853 -0.331639 0.041 Uiso 1 1 calc R U
H64B H 0.164961 0.392071 -0.377187 0.041 Uiso 1 1 calc R U
H64C H 0.278933 0.340955 -0.347555 0.041 Uiso 1 1 calc R U
C31 C 0.8044(6) 0.3768(4) 0.2092(4) 0.0182(15) Uani 1 1 d . .
H31A H 0.851216 0.419265 0.234065 0.022 Uiso 1 1 calc R U
H31B H 0.858649 0.334630 0.219639 0.022 Uiso 1 1 calc R U
C29 C 1.0014(6) 0.6878(3) 0.7071(4) 0.0157(14) Uani 1 1 d . .
H29A H 1.062227 0.680530 0.761449 0.019 Uiso 1 1 calc R U
H29B H 1.030700 0.727258 0.672166 0.019 Uiso 1 1 calc R U
C58 C 0.1788(7) 0.3881(4) 0.4056(4) 0.0222(16) Uani 1 1 d . .
H58A H 0.237000 0.357975 0.380686 0.033 Uiso 1 1 calc R U
H58B H 0.113539 0.357988 0.420965 0.033 Uiso 1 1 calc R U
H58C H 0.219446 0.412450 0.459578 0.033 Uiso 1 1 calc R U
C65 C -0.1351(6) 0.5894(3) 0.0820(4) 0.0147(14) Uani 1 1 d . .
H65A H -0.153425 0.624006 0.031907 0.018 Uiso 1 1 calc R U
H65B H -0.122201 0.541937 0.055470 0.018 Uiso 1 1 calc R U
C68 C 0.0924(7) 0.7142(3) 0.2598(5) 0.0198(15) Uani 1 1 d . .
H68A H 0.116239 0.680024 0.308793 0.030 Uiso 1 1 calc R U
H68B H 0.076680 0.761238 0.284795 0.030 Uiso 1 1 calc R U
H68C H 0.157450 0.718630 0.223956 0.030 Uiso 1 1 calc R U
C4 C 0.8294(7) 0.3790(3) 0.8627(4) 0.0173(15) Uani 1 1 d . .
H4A H 0.763455 0.353002 0.826014 0.026 Uiso 1 1 calc R U
H4B H 0.800061 0.400652 0.914351 0.026 Uiso 1 1 calc R U
H4C H 0.895230 0.345588 0.883846 0.026 Uiso 1 1 calc R U
C30 C 0.8841(7) 0.7115(3) 0.7362(5) 0.0226(16) Uani 1 1 d . .
H30A H 0.821144 0.715536 0.683443 0.034 Uiso 1 1 calc R U
H30B H 0.895666 0.758336 0.766099 0.034 Uiso 1 1 calc R U
H30C H 0.859665 0.676057 0.777776 0.034 Uiso 1 1 calc R U
C42 C 0.5608(6) 0.5004(4) -0.1970(5) 0.0215(15) Uani 1 1 d . .
H42 H 0.619969 0.502436 -0.235429 0.026 Uiso 1 1 calc R U
C61 C 0.3982(7) 0.2961(4) -0.1659(5) 0.0232(16) Uani 1 1 d . .
H61A H 0.348251 0.252099 -0.169486 0.028 Uiso 1 1 calc R U
H61B H 0.429158 0.300823 -0.223428 0.028 Uiso 1 1 calc R U
C28 C 1.2304(7) 0.5836(4) 0.6964(5) 0.0224(16) Uani 1 1 d . .
H28A H 1.247607 0.630578 0.724864 0.034 Uiso 1 1 calc R U
H28B H 1.301505 0.566614 0.672492 0.034 Uiso 1 1 calc R U
H28C H 1.210219 0.549183 0.740903 0.034 Uiso 1 1 calc R U
C32 C 0.7709(7) 0.3873(4) 0.1080(4) 0.0221(16) Uani 1 1 d . .
H32A H 0.729848 0.344223 0.081188 0.033 Uiso 1 1 calc R U
H32B H 0.844307 0.395587 0.081971 0.033 Uiso 1 1 calc R U
H32C H 0.717233 0.428878 0.095965 0.033 Uiso 1 1 calc R U
C66 C -0.2477(6) 0.5839(3) 0.1293(5) 0.0169(15) Uani 1 1 d . .
H66A H -0.233022 0.548040 0.177348 0.025 Uiso 1 1 calc R U
H66B H -0.317617 0.569361 0.085619 0.025 Uiso 1 1 calc R U
H66C H -0.263444 0.630691 0.154763 0.025 Uiso 1 1 calc R U
C33 C 0.6080(7) 0.2956(4) 0.2345(5) 0.0251(17) Uani 1 1 d . .
H33A H 0.581971 0.299168 0.168833 0.030 Uiso 1 1 calc R U
H33B H 0.657380 0.251556 0.245946 0.030 Uiso 1 1 calc R U
C24 C 0.3684(7) 0.6186(3) 0.2203(5) 0.0255(17) Uani 1 1 d . .
H24A H 0.288769 0.603309 0.231802 0.038 Uiso 1 1 calc R U
H24B H 0.361324 0.637616 0.159128 0.038 Uiso 1 1 calc R U
H24C H 0.399939 0.656124 0.263200 0.038 Uiso 1 1 calc R U
C41 C 0.6378(7) 0.6170(4) -0.1269(5) 0.0233(16) Uani 1 1 d . .
H41A H 0.623618 0.647415 -0.076619 0.035 Uiso 1 1 calc R U
H41B H 0.626897 0.645522 -0.182124 0.035 Uiso 1 1 calc R U
H41C H 0.720289 0.598139 -0.115237 0.035 Uiso 1 1 calc R U
B3 B 0.3120(7) 0.3648(4) -0.1554(5) 0.0152(16) Uani 1 1 d . .
B1 B 0.9936(7) 0.6147(4) 0.6471(5) 0.0117(15) Uani 1 1 d . .
C34 C 0.4963(9) 0.2868(5) 0.2784(6) 0.045(2) Uani 1 1 d . U
H34A H 0.519042 0.289443 0.343706 0.068 Uiso 1 1 calc R U
H34B H 0.459093 0.240025 0.261899 0.068 Uiso 1 1 calc R U
H34C H 0.438671 0.325160 0.257988 0.068 Uiso 1 1 calc R U
B4 B -0.0098(7) 0.6137(4) 0.1429(5) 0.0107(14) Uani 1 1 d . .
B2 B 0.6938(7) 0.3649(3) 0.2668(5) 0.0128(15) Uani 1 1 d . .
C62 C 0.5047(8) 0.2863(4) -0.0917(6) 0.038(2) Uani 1 1 d . U
H62A H 0.558155 0.328081 -0.089750 0.057 Uiso 1 1 calc R U
H62B H 0.549168 0.242828 -0.103178 0.057 Uiso 1 1 calc R U
H62C H 0.475770 0.281526 -0.034079 0.057 Uiso 1 1 calc R U

loop_
_atom_site_aniso_label
_atom_site_aniso_U_11
_atom_site_aniso_U_22
_atom_site_aniso_U_33
_atom_site_aniso_U_23
_atom_site_aniso_U_13
_atom_site_aniso_U_12
Cl1 0.0518(15) 0.0402(10) 0.0484(13) -0.0036(10) 0.0181(11) -0.0038(10)
Cl2 0.0624(18) 0.0697(16) 0.0613(17) 0.0161(14) 0.0299(14) 0.0209(13)
Cl3 0.0700(18) 0.0926(18) 0.0777(18) -0.0074(15) 0.0220(15) 0.0036(14)
Cl4 0.089(2) 0.117(2) 0.110(2) -0.0445(18) 0.0309(18) -0.0036(17)
C1A 0.052(5) 0.064(5) 0.048(5) -0.008(4) 0.013(4) -0.008(4)
C2A 0.055(5) 0.039(4) 0.069(5) 0.003(4) 0.005(4) 0.008(4)
N1 0.007(3) 0.012(2) 0.009(3) -0.004(2) 0.000(2) -0.003(2)
N2 0.014(3) 0.010(2) 0.005(3) 0.000(2) 0.000(2) 0.000(2)
N4 0.003(3) 0.013(2) 0.009(3) -0.003(2) 0.000(2) 0.0011(19)
N3 0.012(3) 0.015(2) 0.009(3) 0.005(2) 0.000(2) 0.000(2)
C38 0.007(3) 0.013(2) 0.004(3) 0.003(2) -0.003(2) -0.001(2)
C45 0.009(4) 0.011(3) 0.007(3) 0.001(2) 0.000(3) -0.003(2)
C21 0.013(3) 0.012(2) 0.004(3) -0.001(2) 0.001(3) -0.002(3)
C48 0.010(4) 0.012(3) 0.011(3) -0.003(2) -0.002(3) -0.002(2)
C12 0.007(3) 0.012(3) 0.009(3) -0.002(2) 0.000(3) 0.001(2)
C26 0.019(4) 0.013(3) 0.006(3) -0.006(2) 0.002(3) -0.001(2)
C55 0.008(3) 0.011(2) 0.007(3) 0.001(2) -0.002(2) -0.003(2)
C1 0.005(3) 0.009(2) 0.007(3) -0.003(2) -0.001(2) 0.000(2)
C54 0.013(4) 0.010(2) 0.011(3) 0.000(3) -0.002(3) 0.001(2)
C36 0.006(3) 0.008(3) 0.004(3) 0.002(2) -0.002(2) -0.001(2)
C11 0.012(4) 0.007(2) 0.014(3) -0.002(3) 0.003(3) 0.000(2)
C35 0.015(4) 0.010(3) 0.006(3) 0.002(2) -0.002(3) -0.001(2)
C37 0.004(3) 0.011(2) 0.007(3) 0.002(2) -0.002(2) 0.000(2)
C3 0.018(4) 0.014(3) 0.006(3) -0.003(2) 0.005(3) 0.000(2)
C50 0.006(3) 0.008(2) 0.011(3) 0.000(3) 0.001(2) 0.001(2)
C14 0.008(3) 0.013(2) 0.003(3) -0.001(3) 0.001(2) 0.002(2)
C22 0.011(4) 0.014(3) 0.008(3) -0.001(2) -0.002(3) 0.003(2)
C47 0.011(4) 0.011(3) 0.018(4) -0.005(3) -0.003(3) 0.000(2)
C16 0.008(4) 0.008(2) 0.004(3) 0.000(2) 0.002(3) 0.000(2)
C15 0.010(4) 0.009(3) 0.010(3) -0.003(2) 0.000(3) 0.001(2)
C46 0.021(4) 0.009(3) 0.011(3) 0.006(2) -0.004(3) -0.003(2)
C9 0.015(4) 0.010(3) 0.007(3) 0.001(2) 0.004(3) 0.002(2)
C10 0.012(4) 0.012(3) 0.013(3) 0.003(3) 0.001(3) 0.006(2)
C13 0.013(3) 0.007(3) 0.005(3) -0.002(2) 0.005(3) -0.001(2)
C49 0.007(3) 0.013(3) 0.004(3) 0.004(2) -0.002(3) -0.001(2)
C53 0.016(4) 0.008(3) 0.009(3) -0.001(2) -0.002(3) -0.004(2)
C51 0.008(3) 0.009(3) 0.008(3) 0.002(2) -0.004(3) 0.001(2)
C56 0.011(4) 0.011(3) 0.011(3) -0.005(2) 0.002(3) 0.002(2)
C17 0.015(4) 0.013(3) 0.009(3) -0.004(3) 0.008(3) -0.001(2)
C40 0.013(4) 0.026(3) 0.013(3) 0.007(3) 0.000(3) -0.003(3)
C52 0.012(4) 0.012(3) 0.006(3) 0.001(2) 0.002(3) -0.004(2)
C8 0.004(3) 0.010(3) 0.013(3) 0.006(2) -0.002(3) -0.001(2)
C60 0.015(4) 0.019(3) 0.010(3) -0.006(3) 0.004(3) 0.005(3)
C25 0.018(4) 0.023(3) 0.008(3) -0.001(3) -0.006(3) 0.003(3)
C20 0.017(4) 0.012(3) 0.008(3) 0.001(2) 0.001(3) 0.003(2)
C23 0.024(4) 0.014(3) 0.010(3) 0.001(3) -0.002(3) 0.002(3)
C7 0.007(3) 0.007(2) 0.008(3) 0.000(2) 0.001(2) -0.003(2)
C19 0.016(4) 0.006(2) 0.012(3) 0.001(2) 0.005(3) 0.000(2)
C39 0.008(4) 0.012(3) 0.011(3) 0.000(2) -0.004(3) -0.001(2)
C59 0.018(4) 0.022(3) 0.007(3) -0.004(3) 0.003(3) 0.006(3)
C57 0.018(4) 0.013(3) 0.006(3) -0.001(2) 0.004(3) 0.000(2)
C2 0.009(3) 0.010(2) 0.008(3) 0.002(2) 0.000(3) 0.002(2)
C18 0.014(4) 0.009(3) 0.015(3) 0.002(2) 0.003(3) 0.001(2)
C44 0.010(3) 0.009(2) 0.006(3) 0.002(2) -0.006(3) -0.002(2)
C5 0.016(4) 0.020(3) 0.004(3) -0.001(3) 0.003(3) 0.002(3)
C6 0.013(4) 0.016(3) 0.010(3) -0.006(3) -0.002(3) 0.001(3)
C63 0.023(4) 0.020(3) 0.011(3) -0.002(3) 0.008(3) -0.010(3)
C67 0.024(4) 0.014(3) 0.009(3) 0.002(2) 0.002(3) 0.007(3)
C43 0.021(4) 0.022(3) 0.011(3) 0.000(3) 0.010(3) 0.004(3)
C27 0.016(4) 0.022(3) 0.007(3) 0.002(3) 0.001(3) -0.004(3)
C64 0.034(5) 0.030(4) 0.016(4) 0.000(3) -0.001(3) -0.015(3)
C31 0.021(4) 0.024(3) 0.009(3) 0.001(3) -0.002(3) 0.011(3)
C29 0.024(4) 0.015(3) 0.007(3) 0.000(2) -0.001(3) -0.008(3)
C58 0.036(5) 0.023(3) 0.007(3) 0.004(3) 0.002(3) 0.008(3)
C65 0.010(4) 0.016(3) 0.017(4) -0.002(3) -0.001(3) 0.005(2)
C68 0.028(5) 0.014(3) 0.016(4) -0.008(3) -0.001(3) -0.002(3)
C4 0.028(4) 0.011(3) 0.013(3) 0.003(3) 0.003(3) -0.004(3)
C30 0.037(5) 0.017(3) 0.015(4) -0.008(3) 0.009(3) 0.001(3)
C42 0.013(4) 0.028(4) 0.025(4) 0.004(3) 0.008(3) 0.000(3)
C61 0.032(5) 0.018(3) 0.026(4) -0.001(3) 0.022(4) 0.003(3)
C28 0.019(4) 0.022(3) 0.023(4) 0.001(3) -0.006(3) -0.007(3)
C32 0.030(5) 0.027(3) 0.010(3) 0.003(3) 0.007(3) 0.010(3)
C66 0.014(4) 0.020(3) 0.016(4) -0.003(3) 0.001(3) 0.003(3)
C33 0.044(5) 0.015(3) 0.012(3) -0.008(3) -0.009(3) -0.001(3)
C24 0.022(5) 0.022(3) 0.028(4) -0.007(3) -0.011(3) 0.010(3)
C41 0.016(4) 0.034(4) 0.018(4) 0.010(3) -0.002(3) -0.009(3)
B3 0.021(5) 0.010(3) 0.017(4) -0.004(3) 0.010(3) -0.005(3)
B1 0.014(4) 0.010(3) 0.012(4) 0.000(3) 0.005(3) -0.003(3)
C34 0.057(6) 0.039(4) 0.036(5) -0.001(4) -0.005(4) -0.035(4)
B4 0.009(4) 0.012(3) 0.011(4) -0.001(3) 0.002(3) 0.003(3)
B2 0.015(4) 0.012(3) 0.010(4) 0.000(3) -0.001(3) 0.005(3)
C62 0.028(5) 0.039(4) 0.052(5) 0.018(4) 0.020(4) 0.020(3)

loop_
_atom_type_symbol
_atom_type_description
_atom_type_scat_dispersion_real
_atom_type_scat_dispersion_imag
_atom_type_scat_source
C C 0.0181 0.0091 'International Tables Vol C Tables 4.2.6.8 and 6.1.1.4'
H H 0.0000 0.0000 'International Tables Vol C Tables 4.2.6.8 and 6.1.1.4'
B B 0.0090 0.0039 'International Tables Vol C Tables 4.2.6.8 and 6.1.1.4'
N N 0.0311 0.0180 'International Tables Vol C Tables 4.2.6.8 and 6.1.1.4'
Cl Cl 0.3639 0.7018 'International Tables Vol C Tables 4.2.6.8 and 6.1.1.4'

loop_
_geom_angle_atom_site_label_1
_geom_angle_atom_site_label_2
_geom_angle_atom_site_label_3
_geom_angle
Cl1 C1A Cl2 114.2(6)
Cl4 C2A Cl3 117.2(6)
C6 N1 C1 119.2(5)
C6 N1 B1 119.4(5)
C1 N1 B1 121.4(5)
C21 N2 C26 119.0(5)
C21 N2 B2 121.7(5)
C26 N2 B2 119.2(5)
C60 N4 C55 117.8(5)
C60 N4 B4 120.8(5)
C55 N4 B4 121.3(5)
C38 N3 C43 118.4(5)
C38 N3 B3 123.0(5)
C43 N3 B3 118.6(5)
N3 C38 C39 119.5(5)
N3 C38 C37 119.7(5)
C39 C38 C37 120.6(5)
C46 C45 C44 120.4(6)
N2 C21 C22 119.0(5)
N2 C21 C14 121.2(5)
C22 C21 C14 119.7(5)
C47 C48 C49 117.9(6)
C47 C48 B4 122.3(5)
C49 C48 B4 118.8(5)
C11 C12 C13 116.5(5)
C11 C12 B2 122.5(5)
C13 C12 B2 120.3(5)
N2 C26 C25 123.5(6)
N4 C55 C56 119.3(5)
N4 C55 C50 119.1(5)
C56 C55 C50 121.4(5)
N1 C1 C2 119.0(5)
N1 C1 C7 119.6(5)
C2 C1 C7 121.2(5)
C35 C54 C53 123.2(6)
C37 C36 C35 119.3(5)
C37 C36 C51 118.8(5)
C35 C36 C51 121.9(5)
C12 C11 C10 122.8(5)
C54 C35 C36 116.0(5)
C54 C35 B3 122.2(5)
C36 C35 B3 121.2(5)
C44 C37 C36 119.9(5)
C44 C37 C38 121.0(5)
C36 C37 C38 119.0(5)
C5 C3 C2 117.8(6)
C5 C3 C4 120.9(6)
C2 C3 C4 121.3(6)
C51 C50 C49 119.0(5)
C51 C50 C55 121.3(5)
C49 C50 C55 119.3(5)
C13 C14 C15 119.8(5)
C13 C14 C21 119.5(5)
C15 C14 C21 120.6(5)
C23 C22 C21 122.3(6)
C48 C47 C46 122.1(6)
C7 C16 C15 119.6(5)
C7 C16 C17 119.4(5)
C15 C16 C17 121.1(5)
C20 C15 C14 123.4(6)
C20 C15 C16 118.0(5)
C14 C15 C16 118.5(5)
C45 C46 C47 121.5(6)
C10 C9 C8 120.0(6)
C9 C10 C11 121.1(5)
C14 C13 C8 119.2(5)
C14 C13 C12 119.3(5)
C8 C13 C12 121.6(5)
C50 C49 C48 119.6(5)
C50 C49 C44 119.3(5)
C48 C49 C44 121.0(5)
C52 C53 C54 121.2(5)
C50 C51 C52 122.2(5)
C50 C51 C36 119.9(5)
C52 C51 C36 117.9(5)
C55 C56 C57 122.1(6)
C18 C17 C16 117.0(6)
C18 C17 B1 121.9(5)
C16 C17 B1 120.1(5)
C39 C40 C42 117.2(6)
C39 C40 C41 122.1(6)
C42 C40 C41 120.7(6)
C53 C52 C51 119.5(5)
C7 C8 C13 119.5(5)
C7 C8 C9 122.6(5)
C13 C8 C9 117.9(5)
N4 C60 C59 124.7(6)
C26 C25 C23 119.4(6)
C19 C20 C15 121.0(6)
C22 C23 C25 116.2(6)
C22 C23 C24 121.3(6)
C25 C23 C24 122.4(6)
C16 C7 C8 119.4(5)
C16 C7 C1 118.7(5)
C8 C7 C1 121.7(5)
C20 C19 C18 120.3(5)
C40 C39 C38 122.0(6)
C60 C59 C57 119.7(6)
C56 C57 C59 116.2(6)
C56 C57 C58 121.9(6)
C59 C57 C58 121.9(5)
C3 C2 C1 121.8(6)
C17 C18 C19 122.6(6)
C37 C44 C45 123.9(5)
C37 C44 C49 119.0(5)
C45 C44 C49 117.0(5)
C3 C5 C6 119.2(6)
N1 C6 C5 122.7(6)
C64 C63 B3 115.0(6)
C68 C67 B4 116.4(5)
N3 C43 C42 123.3(6)
C28 C27 B1 116.6(6)
C32 C31 B2 117.5(6)
C30 C29 B1 115.5(5)
C66 C65 B4 117.1(5)
C43 C42 C40 119.0(6)
C62 C61 B3 115.8(6)
C34 C33 B2 116.3(6)
C35 B3 C61 111.8(5)
C35 B3 N3 105.7(5)
C61 B3 N3 109.3(5)
C35 B3 C63 108.3(5)
C61 B3 C63 114.5(6)
N3 B3 C63 106.7(5)
C17 B1 N1 106.3(5)
C17 B1 C29 112.7(5)
N1 B1 C29 110.0(5)
C17 B1 C27 108.2(5)
N1 B1 C27 105.5(5)
C29 B1 C27 113.7(5)
C65 B4 N4 108.0(5)
C65 B4 C48 107.3(5)
N4 B4 C48 106.0(5)
C65 B4 C67 112.9(5)
N4 B4 C67 109.7(5)
C48 B4 C67 112.6(5)
C12 B2 N2 106.4(5)
C12 B2 C33 111.4(5)
N2 B2 C33 108.4(5)
C12 B2 C31 109.5(5)
N2 B2 C31 106.8(5)
C33 B2 C31 114.0(5)

loop_
_geom_bond_atom_site_label_1
_geom_bond_atom_site_label_2
_geom_bond_distance
Cl1 C1A 1.726(11)
Cl2 C1A 1.762(11)
Cl3 C2A 1.704(11)
Cl4 C2A 1.697(12)
N1 C6 1.349(8)
N1 C1 1.366(7)
N1 B1 1.625(8)
N2 C21 1.349(7)
N2 C26 1.352(8)
N2 B2 1.634(8)
N4 C60 1.337(8)
N4 C55 1.386(7)
N4 B4 1.624(8)
N3 C38 1.351(8)
N3 C43 1.369(8)
N3 B3 1.638(8)
C38 C39 1.400(8)
C38 C37 1.489(8)
C45 C46 1.349(9)
C45 C44 1.443(7)
C21 C22 1.414(8)
C21 C14 1.460(8)
C48 C47 1.358(8)
C48 C49 1.436(8)
C48 B4 1.628(9)
C12 C11 1.378(8)
C12 C13 1.452(8)
C12 B2 1.606(9)
C26 C25 1.374(9)
C55 C56 1.391(8)
C55 C50 1.468(8)
C1 C2 1.400(8)
C1 C7 1.490(8)
C54 C35 1.378(8)
C54 C53 1.408(9)
C36 C37 1.427(8)
C36 C35 1.438(8)
C36 C51 1.440(9)
C11 C10 1.417(9)
C35 B3 1.603(10)
C37 C44 1.415(8)
C3 C5 1.380(9)
C3 C2 1.385(8)
C3 C4 1.512(8)
C50 C51 1.423(8)
C50 C49 1.426(8)
C14 C13 1.411(8)
C14 C15 1.433(8)
C22 C23 1.387(9)
C47 C46 1.419(10)
C16 C7 1.418(7)
C16 C15 1.441(8)
C16 C17 1.444(8)
C15 C20 1.420(8)
C9 C10 1.367(8)
C9 C8 1.437(8)
C13 C8 1.437(8)
C49 C44 1.450(9)
C53 C52 1.365(8)
C51 C52 1.435(8)
C56 C57 1.397(9)
C17 C18 1.380(8)
C17 B1 1.583(10)
C40 C39 1.387(9)
C40 C42 1.392(10)
C40 C41 1.491(9)
C8 C7 1.422(8)
C60 C59 1.355(9)
C25 C23 1.407(8)
C20 C19 1.368(8)
C23 C24 1.499(8)
C19 C18 1.417(9)
C59 C57 1.401(8)
C57 C58 1.498(8)
C5 C6 1.390(9)
C63 C64 1.554(10)
C63 B3 1.642(11)
C67 C68 1.544(9)
C67 B4 1.631(9)
C43 C42 1.374(9)
C27 C28 1.544(10)
C27 B1 1.638(10)
C31 C32 1.528(9)
C31 B2 1.641(10)
C29 C30 1.520(10)
C29 B1 1.630(9)
C65 C66 1.551(9)
C65 B4 1.619(10)
C61 C62 1.515(12)
C61 B3 1.626(9)
C33 C34 1.518(12)
C33 B2 1.637(9)
